data_4107628
loop_
_publ_author_name
'Masaaki Ohba'
'Wakako Kaneko'
'Susumu Kitagawa'
'Takuho Maeda'
'Masaki Mito'

_publ_contact_author_address
;
Department of Synthetic Chemistry and Biological Chemistry, 
Graduate School of Engineering, Kyoto University, 
Katura, Nishikyo-ku, Kyoto 615-8510, Japan
;
_publ_contact_author_email ' ohba@sbchem.kyoto-u.ac.jp'
_publ_contact_author_fax ' +81-75-383-2732'
_publ_contact_author_name ' Masaaki Ohba'
_publ_contact_author_phone ' +81-75-383-2807'
_publ_section_title
;
 Pressure Response of Three-Dimensional Cyanide-Bridged Bimetallic Magnets
;
_journal_name_full 'Journal of the American Chemical Society'
_journal_page_first 4475
_journal_page_last 4484
_journal_paper_doi 10.1021/ja7110509
_journal_volume 130
_journal_year 2008
_chemical_formula_sum 'C30 H63 Fe2 N21 Ni3 O6'
_chemical_formula_weight 1101.76
_space_group_IT_number 15
_symmetry_cell_setting monoclinic
_symmetry_Int_Tables_number 15
_symmetry_space_group_name_Hall '-C 2yc'
_symmetry_space_group_name_H-M 'C 1 2/c 1'
_cell_angle_alpha 90
_cell_angle_beta 100.552(4)
_cell_angle_gamma 90
_cell_formula_units_Z 4
_cell_length_a 24.044(8)
_cell_length_b 14.343(4)
_cell_length_c 16.688(5)
_cell_measurement_reflns_used 8303
_cell_measurement_temperature 243.1
_cell_measurement_theta_max 27.5
_cell_measurement_theta_min 3.0
_cell_volume 5658(3)
_computing_cell_refinement CRYSTALCLEAR
_computing_data_collection CRYSTALCLEAR
_computing_data_reduction 'teXsan Ver. 1.11'
_computing_publication_material 'teXsan Ver. 1.11'
_computing_structure_refinement 'teXsan Ver. 1.10'
_computing_structure_solution directMethod
_diffrn_detector_area_resol_mean 14.63
_diffrn_measured_fraction_theta_full 0.9924
_diffrn_measured_fraction_theta_max 0.9924
_diffrn_measurement_device_type 'Rigaku/MSC Mercury CCD'
_diffrn_measurement_method \w
_diffrn_radiation_type 'Mo K\a'
_diffrn_radiation_wavelength 0.7107
_diffrn_reflns_av_R_equivalents 0.038
_diffrn_reflns_limit_h_max 31
_diffrn_reflns_limit_h_min -31
_diffrn_reflns_limit_k_max 18
_diffrn_reflns_limit_k_min -16
_diffrn_reflns_limit_l_max 21
_diffrn_reflns_limit_l_min -18
_diffrn_reflns_number 21815
_diffrn_reflns_theta_full 27.48
_diffrn_reflns_theta_max 27.48
_exptl_absorpt_coefficient_mu 15.33
_exptl_absorpt_correction_T_max 0.832
_exptl_absorpt_correction_T_min 0.832
_exptl_absorpt_correction_type none
_exptl_absorpt_process_details none
_exptl_crystal_colour black
_exptl_crystal_density_diffrn 1.293
_exptl_crystal_description prism
_exptl_crystal_size_max 0.200
_exptl_crystal_size_mid 0.200
_exptl_crystal_size_min 0.120
_refine_diff_density_max 0.74
_refine_diff_density_min -0.60
_refine_ls_extinction_method none
_refine_ls_goodness_of_fit_ref 0.998
_refine_ls_hydrogen_treatment noref
_refine_ls_number_parameters 297
_refine_ls_number_reflns 6441
_refine_ls_R_factor_gt 0.0489
_refine_ls_shift/su_max 0.0012
_refine_ls_structure_factor_coef Fsqd
_refine_ls_weighting_details 'w = 1/[\s^2^(Fo^2^) + (0.02000(Max(Fo^2^,0) + 2Fc^2^)/3)^2^]'
_refine_ls_weighting_scheme calc
_refine_ls_wR_factor_ref 0.1352
_reflns_number_gt 3709
_reflns_number_total 6443
_reflns_threshold_expression F^2^>2.0\s(F^2^)
_cod_data_source_file ja7110509-file002_3.cif
_cod_data_source_block '[Ni(dipn)]2[Ni(dipn)(H2O)][Fe(CN)6]11H2O'
_cod_original_cell_volume 5657(3)
_cod_original_formula_sum 'C30 H63 Fe2 N21 O6 Ni3 '
_cod_database_code 4107628

loop_
_symmetry_equiv_pos_as_xyz
x,y,z
-x,y,1/2-z
-x,-y,-z
x,-y,1/2+z
1/2+x,1/2+y,z
1/2-x,1/2+y,1/2-z
1/2-x,1/2-y,-z
1/2+x,1/2-y,1/2+z

loop_
_atom_site_label
_atom_site_type_symbol
_atom_site_fract_x
_atom_site_fract_y
_atom_site_fract_z
_atom_site_U_iso_or_equiv
_atom_site_adp_type
_atom_site_occupancy
_atom_site_calc_flag
_atom_site_refinement_flags
Ni(1) Ni 0.22763(3) 0.18116(4) 0.69345(3) 0.0509(2) Uani 1.00 d .
Ni(2) Ni 0.0000 0.10698(7) 0.2500 0.0592(3) Uani 1.00 d S
Fe(1) Fe 0.19031(3) 0.02946(4) 0.41843(3) 0.0348(1) Uani 1.00 d .
O(1) O 0.0000 0.2566(5) 0.2500 0.144(3) Uani 1.00 d S
O(2) O 0.4130(3) -0.1647(5) 0.5345(5) 0.074(2) Uani 0.50 d P
O(3) O 0.3628(9) 0.183(1) 0.517(1) 0.22(1) Uani 0.50 d P
O(4) O 0.4869(8) 0.186(1) 0.571(1) 0.214(7) Uiso 0.50 d P
O(6) O 0.384(2) 0.162(3) 0.470(3) 0.18(1) Uiso 0.25 d P
O(7) O 0.597(1) -0.079(2) 0.565(1) 0.129(7) Uiso 0.25 d P
O(8) O 0.470(1) 0.132(2) 0.630(2) 0.168(9) Uiso 0.25 d P
O(9) O 0.495(1) -0.062(2) 0.661(2) 0.148(8) Uiso 0.25 d P
N(1) N 0.1865(2) 0.1225(3) 0.5831(2) 0.053(1) Uani 1.00 d .
N(2) N 0.0767(2) 0.1047(4) 0.3266(3) 0.074(2) Uani 1.00 d .
N(3) N 0.2462(2) 0.2063(3) 0.3664(2) 0.063(1) Uani 1.00 d .
N(4) N 0.1279(3) -0.1475(4) 0.4564(4) 0.099(2) Uani 1.00 d .
N(5) N 0.3097(2) -0.0425(4) 0.4898(3) 0.091(2) Uani 1.00 d .
N(6) N 0.2041(2) -0.0701(3) 0.2602(2) 0.069(1) Uani 1.00 d .
N(7) N 0.1527(3) 0.2487(3) 0.7032(4) 0.105(2) Uani 1.00 d .
N(8) N 0.2717(3) 0.2396(5) 0.8047(3) 0.120(3) Uani 1.00 d .
N(9) N 0.2961(2) 0.1056(4) 0.6718(4) 0.092(2) Uani 1.00 d .
N(10) N -0.0409(3) 0.1140(5) 0.3500(4) 0.105(2) Uani 1.00 d .
N(11) N 0.0000 -0.0404(5) 0.2500 0.083(3) Uani 1.00 d S
C(1) C 0.1851(2) 0.0869(3) 0.5219(2) 0.042(1) Uani 1.00 d .
C(2) C 0.1191(2) 0.0796(3) 0.3641(3) 0.051(1) Uani 1.00 d .
C(3) C 0.2261(2) 0.1410(3) 0.3872(2) 0.046(1) Uani 1.00 d .
C(4) C 0.1516(2) -0.0820(3) 0.4448(3) 0.057(1) Uani 1.00 d .
C(5) C 0.2646(2) -0.0193(3) 0.4652(3) 0.049(1) Uani 1.00 d .
C(6) C 0.1980(2) -0.0301(3) 0.3178(3) 0.050(1) Uani 1.00 d .
C(7) C 0.1523(9) 0.3267(10) 0.7602(8) 0.272(8) Uani 1.00 d .
C(8) C 0.1917(8) 0.3276(10) 0.8304(9) 0.201(7) Uani 1.00 d .
C(9) C 0.2517(9) 0.3189(9) 0.8409(7) 0.210(7) Uani 1.00 d .
C(10) C 0.3279(8) 0.225(1) 0.824(1) 0.238(8) Uani 1.00 d .
C(11) C 0.3589(5) 0.158(2) 0.7995(9) 0.226(8) Uani 1.00 d .
C(12) C 0.3515(5) 0.1108(8) 0.718(1) 0.237(7) Uani 1.00 d .
C(13) C -0.0546(7) 0.037(1) 0.3896(8) 0.197(7) Uani 1.00 d .
C(14) C -0.0459(5) -0.0480(9) 0.3731(7) 0.139(5) Uani 1.00 d .
C(15) C -0.0226(5) -0.0859(6) 0.3118(6) 0.136(4) Uani 1.00 d .
H(1) H 0.1369 0.2721 0.6524 0.1250 Uiso 1.00 calc .
H(2) H 0.1272 0.2047 0.7147 0.1250 Uiso 1.00 calc .
H(3) H 0.1674 0.3851 0.7395 0.3760 Uiso 1.00 calc .
H(4) H 0.1208 0.3380 0.7806 0.3760 Uiso 1.00 calc .
H(5) H 0.1802 0.2747 0.8646 0.2670 Uiso 1.00 calc .
H(6) H 0.1848 0.3839 0.8626 0.2670 Uiso 1.00 calc .
H(7) H 0.2681 0.3211 0.8980 0.2590 Uiso 1.00 calc .
H(8) H 0.2642 0.3750 0.8147 0.2590 Uiso 1.00 calc .
H(9) H 0.2603 0.1957 0.8392 0.1460 Uiso 1.00 calc .
H(10) H 0.3337 0.2175 0.8833 0.2580 Uiso 1.00 calc .
H(11) H 0.3433 0.2843 0.8132 0.2580 Uiso 1.00 calc .
H(12) H 0.3593 0.1074 0.8350 0.2840 Uiso 1.00 calc .
H(13) H 0.3968 0.1857 0.8075 0.2840 Uiso 1.00 calc .
H(14) H 0.3743 0.1487 0.6773 0.2690 Uiso 1.00 calc .
H(15) H 0.3700 0.0497 0.7178 0.2690 Uiso 1.00 calc .
H(16) H 0.2867 0.0440 0.6770 0.1120 Uiso 1.00 calc .
H(17) H 0.2969 0.1130 0.6176 0.1120 Uiso 1.00 calc .
H(18) H -0.0170 0.1478 0.3895 0.1310 Uiso 1.00 calc .
H(19) H -0.0718 0.1509 0.3349 0.1310 Uiso 1.00 calc .
H(20) H -0.0437 0.0495 0.4454 0.2670 Uiso 1.00 calc .
H(21) H -0.0983 0.0433 0.3782 0.2670 Uiso 1.00 calc .
H(22) H -0.0814 -0.0799 0.3718 0.1770 Uiso 1.00 calc .
H(23) H -0.0209 -0.0674 0.4239 0.1770 Uiso 1.00 calc .
H(24) H -0.0514 -0.1285 0.2836 0.1610 Uiso 1.00 calc .
H(25) H 0.0084 -0.1265 0.3397 0.1610 Uiso 1.00 calc .
H(26) H 0.0353 -0.0400 0.2825 0.1020 Uiso 0.50 calc P

loop_
_atom_site_aniso_label
_atom_site_aniso_U_11
_atom_site_aniso_U_22
_atom_site_aniso_U_33
_atom_site_aniso_U_12
_atom_site_aniso_U_13
_atom_site_aniso_U_23
Ni(1) 0.0834(5) 0.0423(3) 0.0279(3) -0.0200(3) 0.0126(3) -0.0007(2)
Ni(2) 0.0474(5) 0.0646(6) 0.0599(6) 0.0000 -0.0055(4) 0.0000
Fe(1) 0.0453(3) 0.0336(3) 0.0251(3) -0.0029(2) 0.0051(2) -0.0022(2)
O(1) 0.107(6) 0.072(4) 0.226(10) 0.0000 -0.038(6) 0.0000
O(2) 0.050(4) 0.050(4) 0.115(6) -0.013(3) -0.008(4) 0.020(4)
O(3) 0.21(2) 0.20(2) 0.22(2) 0.06(2) -0.05(2) 0.01(2)
N(1) 0.074(3) 0.058(2) 0.028(2) -0.013(2) 0.014(2) -0.006(2)
N(2) 0.055(3) 0.092(3) 0.068(3) 0.020(3) -0.008(2) -0.002(3)
N(3) 0.095(4) 0.047(2) 0.051(2) -0.019(2) 0.027(2) 0.002(2)
N(4) 0.104(5) 0.061(3) 0.140(5) -0.030(3) 0.043(4) -0.002(3)
N(5) 0.064(3) 0.127(5) 0.080(4) 0.023(3) 0.006(3) 0.034(3)
N(6) 0.097(4) 0.065(3) 0.041(2) 0.026(2) 0.005(2) -0.019(2)
N(7) 0.139(6) 0.055(3) 0.146(5) -0.008(3) 0.091(5) -0.018(3)
N(8) 0.156(7) 0.158(6) 0.045(3) -0.104(5) 0.017(3) -0.022(3)
N(9) 0.074(4) 0.086(4) 0.114(4) 0.001(3) 0.013(3) 0.022(3)
N(10) 0.084(4) 0.147(6) 0.083(4) 0.040(4) 0.013(3) -0.027(4)
N(11) 0.095(6) 0.064(4) 0.099(6) 0.0000 0.044(5) 0.0000
C(1) 0.050(3) 0.044(2) 0.032(2) -0.011(2) 0.009(2) 0.001(2)
C(2) 0.058(3) 0.054(3) 0.041(2) 0.000(2) 0.010(2) -0.007(2)
C(3) 0.061(3) 0.044(2) 0.033(2) -0.003(2) 0.014(2) -0.001(2)
C(4) 0.062(3) 0.042(3) 0.068(3) -0.009(2) 0.017(3) -0.001(2)
C(5) 0.057(3) 0.055(3) 0.035(2) 0.003(2) 0.004(2) 0.008(2)
C(6) 0.063(3) 0.046(2) 0.039(2) 0.013(2) 0.002(2) -0.003(2)
C(7) 0.48(3) 0.21(1) 0.134(10) 0.20(2) 0.08(1) -0.041(9)
C(8) 0.34(2) 0.16(1) 0.14(1) -0.15(1) 0.14(1) -0.111(9)
C(9) 0.39(3) 0.127(9) 0.084(7) -0.09(1) -0.03(1) -0.043(6)
C(10) 0.22(2) 0.16(1) 0.25(2) -0.06(1) -0.17(2) 0.02(1)
C(11) 0.083(8) 0.43(3) 0.14(1) -0.09(1) -0.048(7) 0.14(2)
C(12) 0.106(9) 0.138(10) 0.42(2) 0.007(7) -0.09(1) -0.04(1)
C(13) 0.28(2) 0.21(1) 0.137(10) 0.00(1) 0.14(1) -0.01(1)
C(14) 0.131(8) 0.19(1) 0.115(8) -0.010(8) 0.063(6) 0.049(8)
C(15) 0.173(10) 0.093(6) 0.153(9) -0.020(6) 0.061(8) 0.040(6)

loop_
_atom_type_symbol
_atom_type_description
_atom_type_scat_dispersion_real
_atom_type_scat_dispersion_imag
_atom_type_scat_source
C C 0.003 0.002
;International Tables for Crystallography
(1992, Vol. C, Tables 4.2.6.8 and 6.1.1.1)
;
H H 0.000 0.000
;International Tables for Crystallography
(1992, Vol. C, Table 6.1.1.2)
;
Fe Fe 0.346 0.844
;International Tables for Crystallography
(1992, Vol. C, Tables 4.2.6.8 and 6.1.1.1)
;
N N 0.006 0.003
;International Tables for Crystallography
(1992, Vol. C, Tables 4.2.6.8 and 6.1.1.1)
;
Ni Ni 0.339 1.112
;International Tables for Crystallography
(1992, Vol. C, Tables 4.2.6.8 and 6.1.1.1)
;
O O 0.011 0.006
;International Tables for Crystallography
(1992, Vol. C, Tables 4.2.6.8 and 6.1.1.1)
;

loop_
_geom_angle_atom_site_label_1
_geom_angle_atom_site_label_2
_geom_angle_atom_site_label_3
_geom_angle
_geom_angle_site_symmetry_1
_geom_angle_site_symmetry_3
_geom_angle_publ_flag
N(1) Ni(1) N(3) 91.5(2) . 7_556 yes
N(1) Ni(1) N(6) 91.9(2) . 4_555 yes
N(1) Ni(1) N(7) 88.9(2) . . yes
N(1) Ni(1) N(8) 178.3(3) . . yes
N(1) Ni(1) N(9) 84.1(2) . . yes
N(3) Ni(1) N(6) 176.7(2) 7_556 4_555 yes
N(3) Ni(1) N(7) 91.1(2) 7_556 . yes
N(3) Ni(1) N(8) 88.1(2) 7_556 . yes
N(3) Ni(1) N(9) 90.2(2) 7_556 . yes
N(6) Ni(1) N(7) 89.5(2) 4_555 . yes
N(6) Ni(1) N(8) 88.6(2) 4_555 . yes
N(6) Ni(1) N(9) 89.7(2) 4_555 . yes
N(7) Ni(1) N(8) 92.7(3) . . yes
N(7) Ni(1) N(9) 172.9(2) . . yes
N(8) Ni(1) N(9) 94.3(3) . . yes
O(1) Ni(2) N(2) 90.9(1) . . yes
O(1) Ni(2) N(2) 90.9(1) . 2_555 yes
O(1) Ni(2) N(10) 87.2(2) . . yes
O(1) Ni(2) N(10) 87.2(2) . 2_555 yes
O(1) Ni(2) N(11) 180.0000(1) . . yes
N(2) Ni(2) N(2) 178.2(3) . 2_555 yes
N(2) Ni(2) N(10) 90.2(2) . . yes
N(2) Ni(2) N(10) 89.9(2) . 2_555 yes
N(2) Ni(2) N(11) 89.1(1) . . yes
N(2) Ni(2) N(10) 89.9(2) 2_555 . yes
N(2) Ni(2) N(10) 90.2(2) 2_555 2_555 yes
N(2) Ni(2) N(11) 89.1(1) 2_555 . yes
N(10) Ni(2) N(10) 174.5(4) . 2_555 yes
N(10) Ni(2) N(11) 92.8(2) . . yes
N(10) Ni(2) N(11) 92.8(2) 2_555 . yes
C(1) Fe(1) C(2) 93.7(2) . . yes
C(1) Fe(1) C(3) 89.6(2) . . yes
C(1) Fe(1) C(4) 92.1(2) . . yes
C(1) Fe(1) C(5) 90.0(2) . . yes
C(1) Fe(1) C(6) 177.8(2) . . yes
C(2) Fe(1) C(3) 88.0(2) . . yes
C(2) Fe(1) C(4) 89.6(2) . . yes
C(2) Fe(1) C(5) 175.3(2) . . yes
C(2) Fe(1) C(6) 88.5(2) . . yes
C(3) Fe(1) C(4) 177.2(2) . . yes
C(3) Fe(1) C(5) 89.1(2) . . yes
C(3) Fe(1) C(6) 90.8(2) . . yes
C(4) Fe(1) C(5) 93.2(2) . . yes
C(4) Fe(1) C(6) 87.6(2) . . yes
C(5) Fe(1) C(6) 87.9(2) . . yes
O(3) O(6) O(7) 140(4) . 3_656 yes
Ni(1) N(1) C(1) 154.2(4) . . yes
Ni(2) N(2) C(2) 162.3(5) . . yes
Ni(1) N(3) C(3) 168.5(4) 7_556 . yes
Ni(1) N(6) C(6) 156.5(4) 4_554 . yes
Ni(1) N(7) C(7) 120.9(9) . . yes
Ni(1) N(8) C(9) 122.3(8) . . yes
Ni(1) N(8) C(10) 117.5(10) . . yes
C(9) N(8) C(10) 115(1) . . yes
Ni(1) N(9) C(12) 125.5(8) . . yes
Ni(2) N(10) C(13) 122.9(7) . . yes
Ni(2) N(11) C(15) 117.6(5) . . yes
Ni(2) N(11) C(15) 117.6(5) . 2_555 yes
C(15) N(11) C(15) 124(1) . 2_555 yes
Fe(1) C(1) N(1) 174.4(4) . . yes
Fe(1) C(2) N(2) 174.5(4) . . yes
Fe(1) C(3) N(3) 177.8(4) . . yes
Fe(1) C(4) N(4) 176.7(6) . . yes
Fe(1) C(5) N(5) 174.9(5) . . yes
Fe(1) C(6) N(6) 176.0(4) . . yes
N(7) C(7) C(8) 118(1) . . yes
C(7) C(8) C(9) 129(1) . . yes
N(8) C(9) C(8) 115.7(10) . . yes
N(8) C(10) C(11) 129(1) . . yes
C(10) C(11) C(12) 128(1) . . yes
N(9) C(12) C(11) 117(1) . . yes
N(10) C(13) C(14) 127(1) . . yes
C(13) C(14) C(15) 130(1) . . yes
N(11) C(15) C(14) 129.0(9) . . yes

loop_
_geom_bond_atom_site_label_1
_geom_bond_atom_site_label_2
_geom_bond_distance
_geom_bond_site_symmetry_2
_geom_bond_publ_flag
Ni(1) N(1) 2.099(3) . yes
Ni(1) N(3) 2.056(4) 7_556 yes
Ni(1) N(6) 2.081(4) 4_555 yes
Ni(1) N(7) 2.079(6) . yes
Ni(1) N(8) 2.133(5) . yes
Ni(1) N(9) 2.057(6) . yes
Ni(2) O(1) 2.145(7) . yes
Ni(2) N(2) 2.043(4) . yes
Ni(2) N(2) 2.043(4) 2_555 yes
Ni(2) N(10) 2.089(7) . yes
Ni(2) N(10) 2.089(7) 2_555 yes
Ni(2) N(11) 2.114(7) . yes
Fe(1) C(1) 1.937(4) . yes
Fe(1) C(2) 1.924(5) . yes
Fe(1) C(3) 1.932(4) . yes
Fe(1) C(4) 1.940(5) . yes
Fe(1) C(5) 1.945(5) . yes
Fe(1) C(6) 1.924(4) . yes
O(3) O(6) 1.05(4) . yes
O(4) O(8) 1.37(3) . yes
O(6) O(7) 1.44(4) 3_656 yes
N(1) C(1) 1.138(5) . yes
N(2) C(2) 1.152(6) . yes
N(3) C(3) 1.139(6) . yes
N(4) C(4) 1.133(6) . yes
N(5) C(5) 1.137(6) . yes
N(6) C(6) 1.151(6) . yes
N(7) C(7) 1.47(1) . yes
N(8) C(9) 1.41(2) . yes
N(8) C(10) 1.35(2) . yes
N(9) C(12) 1.41(1) . yes
N(10) C(13) 1.36(1) . yes
N(11) C(15) 1.410(9) . yes
N(11) C(15) 1.410(9) 2_555 yes
C(7) C(8) 1.37(2) . yes
C(8) C(9) 1.42(2) . yes
C(10) C(11) 1.33(3) . yes
C(11) C(12) 1.50(2) . yes
C(13) C(14) 1.28(1) . yes
C(14) C(15) 1.37(1) . yes

loop_
_geom_contact_atom_site_label_1
_geom_contact_atom_site_label_2
_geom_contact_distance
_geom_contact_site_symmetry_2
O(1) O(8) 2.57(3) 7_556
O(1) O(8) 2.57(3) 8_454
O(1) O(4) 3.06(2) 7_556
O(1) O(4) 3.06(2) 8_454
O(2) N(4) 2.882(8) 7_546
O(2) O(9) 3.00(3) .
O(2) N(5) 3.019(9) .
O(2) O(4) 3.25(2) 3_656
O(3) O(4) 2.96(3) .
O(3) O(8) 3.00(3) .
O(3) N(1) 3.35(2) 7_556
O(3) N(3) 3.42(2) .
O(3) N(9) 3.47(3) .
O(3) N(5) 3.47(2) .
O(3) C(1) 3.52(2) 7_556
O(3) C(12) 3.57(3) .
O(4) O(6) 2.74(5) .
O(4) O(7) 3.15(3) 3_656
O(4) N(10) 3.32(2) 7_556
O(6) O(8) 3.08(5) .
O(6) N(7) 3.14(4) 7_556
O(6) N(5) 3.48(5) .
O(6) N(3) 3.51(4) .
O(6) N(1) 3.56(5) 7_556
O(7) N(5) 3.11(2) 3_656
O(7) O(9) 3.19(4) .
O(7) O(8) 3.44(4) 3_656
O(7) N(7) 3.47(2) 5_545
O(7) C(7) 3.54(3) 5_545
O(8) O(9) 2.86(4) .
O(8) C(12) 3.46(4) .
O(9) O(9) 2.92(5) 2_656
N(5) C(8) 3.54(1) 6_546
N(6) N(9) 2.918(8) 4_554
N(6) N(7) 2.928(7) 4_554
N(6) N(8) 2.943(7) 4_554
